data_8104286
loop_
_publ_author_name
'Trotter, J.'
'Zobel, T.'

_publ_section_title
;
 The Crystal Structure of SbI3 and BiI3
;
_journal_name_full
;
Zeitschrift fuer Kristallographie, Kristallgeometrie, Kristallphysik, 
Kristallchemie (-144,1977)
;
_journal_page_first 67
_journal_page_last 72
_journal_volume 123
_journal_year 1966
_chemical_formula_sum 'I3 Sb'
_chemical_name_systematic 'Sb I3'
_space_group_IT_number 148
_symmetry_space_group_name_Hall '-R 3'
_symmetry_space_group_name_H-M 'R -3 :H'
_cell_angle_alpha 90
_cell_angle_beta 90
_cell_angle_gamma 120
_cell_formula_units_Z 6
_cell_length_a 7.48
_cell_length_b 7.48
_cell_length_c 20.9
_cell_volume 1012.698
_citation_journal_id_ASTM ZEKGAX
_cod_data_source_file Trotter_ZEKGAX_1966_1079.cif
_cod_data_source_block I3Sb1
_cod_original_formula_sum 'I3 Sb1'
_cod_database_code 8104286

loop_
_symmetry_equiv_pos_as_xyz
x,y,z
-y,x-y,z
-x+y,-x,z
-x,-y,-z
y,-x+y,-z
x-y,x,-z
x+2/3,y+1/3,z+1/3
-y+2/3,x-y+1/3,z+1/3
-x+y+2/3,-x+1/3,z+1/3
-x+2/3,-y+1/3,-z+1/3
y+2/3,-x+y+1/3,-z+1/3
x-y+2/3,x+1/3,-z+1/3
x+1/3,y+2/3,z+2/3
-y+1/3,x-y+2/3,z+2/3
-x+y+1/3,-x+2/3,z+2/3
-x+1/3,-y+2/3,-z+2/3
y+1/3,-x+y+2/3,-z+2/3
x-y+1/3,x+2/3,-z+2/3

loop_
_atom_site_label
_atom_site_type_symbol
_atom_site_fract_x
_atom_site_fract_y
_atom_site_fract_z
_atom_site_occupancy
_atom_site_U_iso_or_equiv
Sb1 Sb+3 0 0 0.182 1 0.0
I1 I-1 0.3415 0.3395 0.0805 1 0.0
